data_4085531
loop_
_publ_author_name
'Esteruelas, Miguel A.'
'L\'opez, Ana M.'
'Mora, Malka'
'O\~nate, Enrique'

_publ_section_title
;
 Boryl-Dihydrideborate Osmium Complexes: Preparation, Structure, and
 Dynamic Behavior in Solution
;
_journal_issue 5
_journal_name_full Organometallics
_journal_page_first 941
_journal_paper_doi 10.1021/om501309g
_journal_volume 34
_journal_year 2015
_chemical_formula_sum 'C25 H50 B2 O3 Os P2'
_chemical_formula_weight 672.41
_chemical_name_systematic
; 
 ? 
;
_space_group_IT_number 14
_symmetry_cell_setting monoclinic
_symmetry_space_group_name_Hall '-P 2ybc'
_symmetry_space_group_name_H-M 'P 1 21/c 1'
_atom_sites_solution_hydrogens geom
_atom_sites_solution_primary direct
_atom_sites_solution_secondary difmap
_audit_creation_method SHELXL-97
_cell_angle_alpha 90.00
_cell_angle_beta 108.669(2)
_cell_angle_gamma 90.00
_cell_formula_units_Z 8
_cell_length_a 26.620(4)
_cell_length_b 9.7721(14)
_cell_length_c 24.328(3)
_cell_measurement_reflns_used 9013
_cell_measurement_temperature 100(2)
_cell_measurement_theta_max 29
_cell_measurement_theta_min 2
_cell_volume 5995.5(14)
_computing_cell_refinement 'SAINT+ v. 7.56a (Bruker AXS, 2008)'
_computing_data_collection 'apex2 v. 7.0 (Bruker AXS, 2009)'
_computing_data_reduction 'SAINT+ v. 7.56a (Bruker AXS, 2008)'
_computing_molecular_graphics 'XP, SHELXTL v. 6.14 (Bruker, 2000)'
_computing_publication_material 'XCIF, SHELXTL v. 6.14 (Bruker, 2000)'
_computing_structure_refinement 'SHELXL-97 (Sheldrick, 1997)'
_computing_structure_solution 'SHELXS-97 (Sheldrick, 1990)'
_diffrn_ambient_temperature 100(2)
_diffrn_detector_area_resol_mean 8.26
_diffrn_measured_fraction_theta_full 0.997
_diffrn_measured_fraction_theta_max 0.927
_diffrn_measurement_device_type 'Bruker APEX DUO system'
_diffrn_measurement_method '\w rotations with narrow frames'
_diffrn_radiation_monochromator graphite
_diffrn_radiation_source 'fine-focus sealed tube'
_diffrn_radiation_type MoK\a
_diffrn_radiation_wavelength 0.71073
_diffrn_reflns_av_R_equivalents 0.0415
_diffrn_reflns_av_sigmaI/netI 0.0397
_diffrn_reflns_limit_h_max 35
_diffrn_reflns_limit_h_min -35
_diffrn_reflns_limit_k_max 13
_diffrn_reflns_limit_k_min -13
_diffrn_reflns_limit_l_max 31
_diffrn_reflns_limit_l_min -29
_diffrn_reflns_number 62803
_diffrn_reflns_theta_full 27.50
_diffrn_reflns_theta_max 29.52
_diffrn_reflns_theta_min 0.81
_diffrn_standards_decay_% 0
_exptl_absorpt_coefficient_mu 4.383
_exptl_absorpt_correction_T_max 0.862
_exptl_absorpt_correction_T_min 0.692
_exptl_absorpt_correction_type multi-scan
_exptl_absorpt_process_details
;
Absorption correction performed with SADABS program. This is based on the
method of Blessing: Blessing, R. H., Acta Crystallogr., Sect. A 1995, 51, 33.

SADABS: Area-Detector Absorption Correction. Bruker-AXS 
within SAINT+ package, v. 6.1 (2000).
;
_exptl_crystal_colour colourless
_exptl_crystal_density_diffrn 1.490
_exptl_crystal_density_method 'not measured'
_exptl_crystal_description 'irregular block'
_exptl_crystal_F_000 2720
_exptl_crystal_size_max 0.15
_exptl_crystal_size_mid 0.12
_exptl_crystal_size_min 0.09
_refine_diff_density_max 2.482
_refine_diff_density_min -2.123
_refine_diff_density_rms 0.139
_refine_ls_extinction_method none
_refine_ls_goodness_of_fit_ref 1.107
_refine_ls_hydrogen_treatment mixed
_refine_ls_matrix_type full
_refine_ls_number_parameters 616
_refine_ls_number_reflns 15525
_refine_ls_number_restraints 28
_refine_ls_restrained_S_all 1.106
_refine_ls_R_factor_all 0.0582
_refine_ls_R_factor_gt 0.0399
_refine_ls_shift/su_max 0.004
_refine_ls_shift/su_mean 0.000
_refine_ls_structure_factor_coef Fsqd
_refine_ls_weighting_details 'calc w=1/[\s^2^(Fo^2^)+(0.0198P)^2^+29.0935P] where P=(Fo^2^+2Fc^2^)/3'
_refine_ls_weighting_scheme calc
_refine_ls_wR_factor_gt 0.0832
_refine_ls_wR_factor_ref 0.0890
_reflns_number_gt 12285
_reflns_number_total 15525
_reflns_threshold_expression >2sigma(I)
_cod_data_source_file om501309g_si_002.cif
_cod_data_source_block 7-enriquen48
_cod_depositor_comments 'Adding full bibliography for 4085530--4085531.cif.'
_cod_original_cell_volume 5995.6(15)
_cod_original_sg_symbol_H-M P21/c
_cod_database_code 4085531
_shelx_f_squared_multiplier 1.000

loop_
_symmetry_equiv_pos_as_xyz
'x, y, z'
'-x, y+1/2, -z+1/2'
'-x, -y, -z'
'x, -y-1/2, z-1/2'

loop_
_atom_site_label
_atom_site_type_symbol
_atom_site_fract_x
_atom_site_fract_y
_atom_site_fract_z
_atom_site_U_iso_or_equiv
_atom_site_adp_type
_atom_site_occupancy
_atom_site_symmetry_multiplicity
_atom_site_calc_flag
_atom_site_refinement_flags
_atom_site_disorder_assembly
_atom_site_disorder_group
Os1 Os 0.111364(7) 0.131512(19) 0.414360(8) 0.02161(5) Uani 1 1 d . A .
Os2 Os 0.389771(7) 0.647867(19) 0.328618(8) 0.02422(5) Uani 1 1 d . B .
P1 P 0.18640(5) -0.01830(15) 0.44137(6) 0.0275(3) Uani 1 1 d . . .
P2 P 0.03573(5) 0.27916(13) 0.38113(6) 0.0269(3) Uani 1 1 d . . .
P3 P 0.31556(5) 0.49535(14) 0.29788(6) 0.0280(3) Uani 1 1 d . . .
P4 P 0.46362(5) 0.79389(13) 0.37345(6) 0.0244(3) Uani 1 1 d . . .
O1 O 0.15747(15) 0.3285(4) 0.52198(16) 0.0356(9) Uani 1 1 d . A .
O2 O 0.10783(16) 0.1546(4) 0.53923(16) 0.0367(9) Uani 1 1 d . A .
O3 O 0.18379(19) 0.3519(5) 0.3978(2) 0.0554(13) Uani 1 1 d . A .
O4 O 0.33917(15) 0.8561(4) 0.22631(15) 0.0305(8) Uani 1 1 d . B .
O5 O 0.39600(16) 0.7001(5) 0.20651(18) 0.0428(10) Uani 1 1 d . B .
O6 O 0.31611(15) 0.8583(5) 0.34970(19) 0.0443(10) Uani 1 1 d . B .
B1 B 0.1281(2) 0.2101(7) 0.4972(3) 0.0284(12) Uani 1 1 d . . .
B2 B 0.0594(3) -0.0566(7) 0.3753(3) 0.0346(14) Uani 1 1 d . . .
H2A H 0.072(2) -0.005(5) 0.422(2) 0.042 Uiso 1 1 d D . .
H2B H 0.0829(19) 0.024(5) 0.350(2) 0.042 Uiso 1 1 d D . .
H2C H 0.0168(18) -0.058(6) 0.351(2) 0.042 Uiso 1 1 d D . .
H2D H 0.076(2) -0.162(4) 0.376(2) 0.042 Uiso 1 1 d D . .
B3 B 0.3731(2) 0.7421(6) 0.2497(3) 0.0293(13) Uani 1 1 d . . .
B4 B 0.4445(4) 0.4611(9) 0.3590(5) 0.081(4) Uani 1 1 d D . .
H4A H 0.433(3) 0.521(7) 0.3088(17) 0.097 Uiso 1 1 d D . .
H4B H 0.418(3) 0.546(6) 0.380(3) 0.097 Uiso 1 1 d D . .
H4D H 0.429(4) 0.363(5) 0.355(3) 0.097 Uiso 1 1 d D . .
H4C H 0.485(2) 0.467(9) 0.381(2) 0.097 Uiso 1 1 d D . .
C1 C 0.1541(2) 0.3442(6) 0.5767(2) 0.0364(13) Uani 1 1 d . . .
C2 C 0.1742(3) 0.4472(7) 0.6168(3) 0.0459(15) Uani 1 1 d . A .
H2 H 0.1941 0.5212 0.6091 0.055 Uiso 1 1 calc R . .
C3 C 0.1636(3) 0.4359(8) 0.6688(3) 0.0511(18) Uani 1 1 d . . .
H3 H 0.1773 0.5037 0.6978 0.061 Uiso 1 1 calc R A .
C4 C 0.1346(3) 0.3324(8) 0.6801(3) 0.054(2) Uani 1 1 d . A .
H4 H 0.1282 0.3294 0.7164 0.065 Uiso 1 1 calc R . .
C5 C 0.1138(3) 0.2298(7) 0.6390(3) 0.0486(16) Uani 1 1 d . . .
H5 H 0.0931 0.1572 0.6465 0.058 Uiso 1 1 calc R A .
C6 C 0.1242(2) 0.2379(6) 0.5876(2) 0.0372(13) Uani 1 1 d . A .
C7 C 0.0183(3) 0.3234(6) 0.3028(2) 0.0402(14) Uani 1 1 d . A .
H7 H -0.0083 0.3991 0.2948 0.048 Uiso 1 1 calc R . .
C8 C -0.0070(4) 0.2046(7) 0.2629(3) 0.067(2) Uani 1 1 d . . .
H8A H -0.0142 0.2323 0.2224 0.101 Uiso 1 1 calc R A .
H8B H -0.0404 0.1791 0.2692 0.101 Uiso 1 1 calc R . .
H8C H 0.0171 0.1261 0.2715 0.101 Uiso 1 1 calc R . .
C9 C 0.0669(3) 0.3774(8) 0.2880(3) 0.0576(19) Uani 1 1 d . . .
H9A H 0.0947 0.3072 0.2973 0.086 Uiso 1 1 calc R A .
H9B H 0.0805 0.4599 0.3109 0.086 Uiso 1 1 calc R . .
H9C H 0.0566 0.3995 0.2466 0.086 Uiso 1 1 calc R . .
C10 C 0.0425(2) 0.4483(6) 0.4186(3) 0.0378(13) Uani 1 1 d . A .
H10A H 0.0809 0.4714 0.4282 0.045 Uiso 0.422(9) 1 calc PR A 1
H10B H 0.0443 0.4267 0.4593 0.045 Uiso 0.578(9) 1 calc PR A 2
C11A C 0.0134(7) 0.5739(18) 0.3839(8) 0.0521(8) Uiso 0.422(9) 1 d P A 1
H11A H -0.0248 0.5555 0.3692 0.078 Uiso 0.422(9) 1 calc PR A 1
H11B H 0.0265 0.5915 0.3513 0.078 Uiso 0.422(9) 1 calc PR A 1
H11C H 0.0200 0.6542 0.4094 0.078 Uiso 0.422(9) 1 calc PR A 1
C12A C 0.0331(7) 0.4489(18) 0.4756(7) 0.0521(8) Uiso 0.422(9) 1 d P A 1
H12A H 0.0543 0.3768 0.5003 0.078 Uiso 0.422(9) 1 calc PR A 1
H12B H -0.0046 0.4325 0.4698 0.078 Uiso 0.422(9) 1 calc PR A 1
H12C H 0.0433 0.5380 0.4944 0.078 Uiso 0.422(9) 1 calc PR A 1
C11B C -0.0055(5) 0.5390(14) 0.3953(6) 0.0521(8) Uiso 0.578(9) 1 d P A 2
H11D H -0.0371 0.4903 0.3970 0.078 Uiso 0.578(9) 1 calc PR A 2
H11E H -0.0098 0.5633 0.3549 0.078 Uiso 0.578(9) 1 calc PR A 2
H11F H -0.0007 0.6225 0.4187 0.078 Uiso 0.578(9) 1 calc PR A 2
C12B C 0.0908(5) 0.5267(13) 0.4238(5) 0.0521(8) Uiso 0.578(9) 1 d P A 2
H12D H 0.0977 0.5905 0.4564 0.078 Uiso 0.578(9) 1 calc PR A 2
H12E H 0.0862 0.5781 0.3879 0.078 Uiso 0.578(9) 1 calc PR A 2
H12F H 0.1209 0.4638 0.4305 0.078 Uiso 0.578(9) 1 calc PR A 2
C13A C -0.0256(5) 0.209(2) 0.3879(6) 0.0360(9) Uiso 0.422(9) 1 d PD A 1
H13A H -0.0330 0.1294 0.3609 0.043 Uiso 0.422(9) 1 calc PR A 1
C13B C -0.0264(5) 0.1916(15) 0.3857(3) 0.0360(9) Uiso 0.578(9) 1 d PD A 2
H13B H -0.0279 0.0999 0.3669 0.043 Uiso 0.578(9) 1 calc PR A 2
C14A C -0.0767(5) 0.2953(18) 0.3655(7) 0.0521(8) Uiso 0.422(9) 1 d PD A 1
H14A H -0.1067 0.2423 0.3691 0.078 Uiso 0.422(9) 1 calc PR A 1
H14B H -0.0830 0.3188 0.3246 0.078 Uiso 0.422(9) 1 calc PR A 1
H14C H -0.0727 0.3793 0.3884 0.078 Uiso 0.422(9) 1 calc PR A 1
C15A C -0.0204(9) 0.143(2) 0.4477(5) 0.0521(8) Uiso 0.422(9) 1 d PD A 1
H15A H -0.0201 0.2143 0.4759 0.078 Uiso 0.422(9) 1 calc PR A 1
H15B H 0.0128 0.0904 0.4612 0.078 Uiso 0.422(9) 1 calc PR A 1
H15C H -0.0504 0.0811 0.4435 0.078 Uiso 0.422(9) 1 calc PR A 1
C14B C -0.0804(4) 0.2664(14) 0.3528(5) 0.0521(8) Uiso 0.578(9) 1 d PD A 2
H14D H -0.1094 0.1998 0.3431 0.078 Uiso 0.578(9) 1 calc PR A 2
H14E H -0.0780 0.3081 0.3171 0.078 Uiso 0.578(9) 1 calc PR A 2
H14F H -0.0872 0.3377 0.3779 0.078 Uiso 0.578(9) 1 calc PR A 2
C15B C -0.0224(7) 0.1650(17) 0.4493(3) 0.0521(8) Uiso 0.578(9) 1 d PD A 2
H15D H -0.0479 0.0939 0.4509 0.078 Uiso 0.578(9) 1 calc PR A 2
H15E H -0.0304 0.2495 0.4665 0.078 Uiso 0.578(9) 1 calc PR A 2
H15F H 0.0135 0.1346 0.4710 0.078 Uiso 0.578(9) 1 calc PR A 2
C16 C 0.2065(2) -0.0745(6) 0.3779(2) 0.0346(12) Uani 1 1 d . . .
H16 H 0.2417 -0.1209 0.3939 0.042 Uiso 1 1 calc R . .
C17 C 0.2145(2) 0.0491(7) 0.3434(2) 0.0429(15) Uani 1 1 d . . .
H17A H 0.2303 0.0193 0.3141 0.064 Uiso 1 1 calc R . .
H17B H 0.2382 0.1147 0.3697 0.064 Uiso 1 1 calc R . .
H17C H 0.1802 0.0927 0.3243 0.064 Uiso 1 1 calc R . .
C18 C 0.1690(2) -0.1761(7) 0.3372(3) 0.0440(15) Uani 1 1 d . . .
H18A H 0.1344 -0.1329 0.3194 0.066 Uiso 1 1 calc R . .
H18B H 0.1648 -0.2569 0.3592 0.066 Uiso 1 1 calc R . .
H18C H 0.1838 -0.2038 0.3068 0.066 Uiso 1 1 calc R . .
C19 C 0.2483(2) 0.0680(8) 0.4875(2) 0.0416(14) Uani 1 1 d . . .
H19 H 0.2464 0.1644 0.4731 0.050 Uiso 1 1 calc R . .
C20 C 0.3017(2) 0.0097(9) 0.4852(3) 0.0534(19) Uani 1 1 d . . .
H20A H 0.3309 0.0664 0.5090 0.080 Uiso 1 1 calc R . .
H20B H 0.3019 0.0101 0.4449 0.080 Uiso 1 1 calc R . .
H20C H 0.3061 -0.0843 0.5000 0.080 Uiso 1 1 calc R . .
C21 C 0.2508(2) 0.0773(9) 0.5516(2) 0.0543(19) Uani 1 1 d . . .
H21A H 0.2591 -0.0130 0.5698 0.081 Uiso 1 1 calc R . .
H21B H 0.2165 0.1084 0.5538 0.081 Uiso 1 1 calc R . .
H21C H 0.2784 0.1425 0.5721 0.081 Uiso 1 1 calc R . .
C22 C 0.1782(2) -0.1816(6) 0.4757(3) 0.0375(13) Uani 1 1 d . . .
H22 H 0.1513 -0.2340 0.4447 0.045 Uiso 1 1 calc R . .
C23 C 0.2270(3) -0.2750(8) 0.4954(3) 0.058(2) Uani 1 1 d . . .
H23A H 0.2518 -0.2399 0.5316 0.087 Uiso 1 1 calc R . .
H23B H 0.2443 -0.2770 0.4654 0.087 Uiso 1 1 calc R . .
H23C H 0.2159 -0.3678 0.5016 0.087 Uiso 1 1 calc R . .
C24 C 0.1541(3) -0.1670(7) 0.5248(3) 0.0437(15) Uani 1 1 d . . .
H24A H 0.1436 -0.2574 0.5348 0.066 Uiso 1 1 calc R . .
H24B H 0.1229 -0.1074 0.5121 0.066 Uiso 1 1 calc R . .
H24C H 0.1804 -0.1269 0.5590 0.066 Uiso 1 1 calc R . .
C25 C 0.1559(2) 0.2687(6) 0.4044(2) 0.0357(13) Uani 1 1 d . . .
C26 C 0.3443(2) 0.8835(6) 0.1724(2) 0.0367(13) Uani 1 1 d . . .
C27 C 0.3204(3) 0.9857(7) 0.1338(3) 0.0513(17) Uani 1 1 d . B .
H27 H 0.2968 1.0494 0.1419 0.062 Uiso 1 1 calc R . .
C28 C 0.3327(3) 0.9913(8) 0.0822(3) 0.063(2) Uani 1 1 d . . .
H28 H 0.3168 1.0595 0.0542 0.075 Uiso 1 1 calc R B .
C29 C 0.3675(4) 0.8990(12) 0.0715(3) 0.080(3) Uani 1 1 d . B .
H29 H 0.3755 0.9053 0.0362 0.096 Uiso 1 1 calc R . .
C30 C 0.3910(3) 0.7971(10) 0.1108(3) 0.069(2) Uani 1 1 d . . .
H30 H 0.4156 0.7351 0.1033 0.083 Uiso 1 1 calc R B .
C31 C 0.3779(3) 0.7883(7) 0.1609(3) 0.0464(16) Uani 1 1 d . B .
C32 C 0.2528(2) 0.5813(6) 0.2539(2) 0.0315(11) Uani 1 1 d . . .
H32 H 0.2543 0.6758 0.2701 0.038 Uiso 1 1 calc R . .
C33 C 0.2494(2) 0.5990(7) 0.1904(2) 0.0413(14) Uani 1 1 d . . .
H33A H 0.2395 0.5117 0.1700 0.062 Uiso 1 1 calc R . .
H33B H 0.2839 0.6286 0.1883 0.062 Uiso 1 1 calc R . .
H33C H 0.2226 0.6682 0.1723 0.062 Uiso 1 1 calc R . .
C34 C 0.2006(2) 0.5180(7) 0.2566(3) 0.0446(15) Uani 1 1 d . . .
H34A H 0.1705 0.5683 0.2306 0.067 Uiso 1 1 calc R . .
H34B H 0.1995 0.5236 0.2964 0.067 Uiso 1 1 calc R . .
H34C H 0.1987 0.4220 0.2446 0.067 Uiso 1 1 calc R . .
C35 C 0.2969(3) 0.4274(7) 0.3605(3) 0.0448(15) Uani 1 1 d . . .
H35 H 0.2618 0.3811 0.3437 0.054 Uiso 1 1 calc R . .
C36 C 0.2883(3) 0.5443(8) 0.3986(3) 0.0543(19) Uani 1 1 d . . .
H36A H 0.2735 0.5075 0.4276 0.081 Uiso 1 1 calc R . .
H36B H 0.2636 0.6113 0.3743 0.081 Uiso 1 1 calc R . .
H36C H 0.3223 0.5888 0.4183 0.081 Uiso 1 1 calc R . .
C37 C 0.3344(3) 0.3211(8) 0.3973(3) 0.071(3) Uani 1 1 d . . .
H37A H 0.3686 0.3640 0.4176 0.107 Uiso 1 1 calc R . .
H37B H 0.3396 0.2475 0.3723 0.107 Uiso 1 1 calc R . .
H37C H 0.3192 0.2832 0.4258 0.107 Uiso 1 1 calc R . .
C38 C 0.3253(2) 0.3381(6) 0.2604(3) 0.0402(14) Uani 1 1 d . . .
H38 H 0.3537 0.2861 0.2899 0.048 Uiso 1 1 calc R . .
C39 C 0.3469(3) 0.3628(7) 0.2103(3) 0.0479(16) Uani 1 1 d . . .
H39A H 0.3595 0.2761 0.1992 0.072 Uiso 1 1 calc R . .
H39B H 0.3764 0.4279 0.2224 0.072 Uiso 1 1 calc R . .
H39C H 0.3188 0.4002 0.1771 0.072 Uiso 1 1 calc R . .
C40 C 0.2777(3) 0.2407(7) 0.2420(3) 0.0538(18) Uani 1 1 d . . .
H40A H 0.2506 0.2777 0.2077 0.081 Uiso 1 1 calc R . .
H40B H 0.2628 0.2314 0.2737 0.081 Uiso 1 1 calc R . .
H40C H 0.2892 0.1509 0.2327 0.081 Uiso 1 1 calc R . .
C41A C 0.4886(5) 0.7688(14) 0.4514(6) 0.0360(9) Uiso 0.400(4) 1 d PD B 1
H41A H 0.5051 0.8569 0.4691 0.043 Uiso 0.400(4) 1 calc PR B 1
C42A C 0.5304(6) 0.6560(16) 0.4731(8) 0.0521(8) Uiso 0.400(4) 1 d PD B 1
H42A H 0.5388 0.6457 0.5152 0.078 Uiso 0.400(4) 1 calc PR B 1
H42B H 0.5625 0.6808 0.4642 0.078 Uiso 0.400(4) 1 calc PR B 1
H42C H 0.5164 0.5694 0.4540 0.078 Uiso 0.400(4) 1 calc PR B 1
C43A C 0.4436(6) 0.7368(18) 0.4760(8) 0.0521(8) Uiso 0.400(4) 1 d PD B 1
H43A H 0.4318 0.6422 0.4666 0.078 Uiso 0.400(4) 1 calc PR B 1
H43B H 0.4139 0.7993 0.4590 0.078 Uiso 0.400(4) 1 calc PR B 1
H43C H 0.4565 0.7484 0.5183 0.078 Uiso 0.400(4) 1 calc PR B 1
C44A C 0.4534(6) 0.9836(15) 0.3676(5) 0.0360(9) Uiso 0.400(4) 1 d PD B 1
H44A H 0.4895 1.0248 0.3836 0.043 Uiso 0.400(4) 1 calc PR B 1
C45A C 0.4303(7) 1.0399(18) 0.3057(6) 0.0521(8) Uiso 0.400(4) 1 d PD B 1
H45A H 0.3921 1.0226 0.2913 0.078 Uiso 0.400(4) 1 calc PR B 1
H45B H 0.4474 0.9944 0.2804 0.078 Uiso 0.400(4) 1 calc PR B 1
H45C H 0.4369 1.1386 0.3059 0.078 Uiso 0.400(4) 1 calc PR B 1
C46A C 0.4218(7) 1.0383(18) 0.4056(7) 0.0521(8) Uiso 0.400(4) 1 d PD B 1
H46A H 0.4201 1.1384 0.4030 0.078 Uiso 0.400(4) 1 calc PR B 1
H46B H 0.4393 1.0110 0.4460 0.078 Uiso 0.400(4) 1 calc PR B 1
H46C H 0.3858 1.0006 0.3921 0.078 Uiso 0.400(4) 1 calc PR B 1
C47A C 0.5258(5) 0.7687(15) 0.3505(5) 0.0360(9) Uiso 0.400(4) 1 d PD B 1
H47A H 0.5380 0.6721 0.3596 0.043 Uiso 0.400(4) 1 calc PR B 1
C48A C 0.5144(7) 0.7910(19) 0.2848(6) 0.0521(8) Uiso 0.400(4) 1 d PD B 1
H48A H 0.4960 0.8784 0.2733 0.078 Uiso 0.400(4) 1 calc PR B 1
H48B H 0.4921 0.7164 0.2633 0.078 Uiso 0.400(4) 1 calc PR B 1
H48C H 0.5479 0.7924 0.2762 0.078 Uiso 0.400(4) 1 calc PR B 1
C49A C 0.5718(7) 0.8637(18) 0.3840(8) 0.0521(8) Uiso 0.400(4) 1 d PD B 1
H49A H 0.6049 0.8313 0.3790 0.078 Uiso 0.400(4) 1 calc PR B 1
H49B H 0.5751 0.8630 0.4253 0.078 Uiso 0.400(4) 1 calc PR B 1
H49C H 0.5645 0.9571 0.3688 0.078 Uiso 0.400(4) 1 calc PR B 1
C41B C 0.4737(4) 0.8215(9) 0.4541(4) 0.0360(9) Uiso 0.600(4) 1 d PD B 2
H41B H 0.5009 0.8952 0.4679 0.043 Uiso 0.600(4) 1 calc PR B 2
C42B C 0.4234(4) 0.8705(12) 0.4663(5) 0.0521(8) Uiso 0.600(4) 1 d PD B 2
H42D H 0.3980 0.7948 0.4600 0.078 Uiso 0.600(4) 1 calc PR B 2
H42E H 0.4074 0.9461 0.4401 0.078 Uiso 0.600(4) 1 calc PR B 2
H42F H 0.4327 0.9018 0.5066 0.078 Uiso 0.600(4) 1 calc PR B 2
C43B C 0.4941(5) 0.6967(11) 0.4922(5) 0.0521(8) Uiso 0.600(4) 1 d PD B 2
H43D H 0.4952 0.7167 0.5320 0.078 Uiso 0.600(4) 1 calc PR B 2
H43E H 0.5299 0.6742 0.4918 0.078 Uiso 0.600(4) 1 calc PR B 2
H43F H 0.4704 0.6190 0.4772 0.078 Uiso 0.600(4) 1 calc PR B 2
C44B C 0.4565(4) 0.9694(10) 0.3486(4) 0.0360(9) Uiso 0.600(4) 1 d PD B 2
H44B H 0.4178 0.9888 0.3392 0.043 Uiso 0.600(4) 1 calc PR B 2
C45B C 0.4671(5) 0.9893(13) 0.2919(4) 0.0521(8) Uiso 0.600(4) 1 d PD B 2
H45D H 0.4533 1.0784 0.2753 0.078 Uiso 0.600(4) 1 calc PR B 2
H45E H 0.4496 0.9165 0.2648 0.078 Uiso 0.600(4) 1 calc PR B 2
H45F H 0.5054 0.9859 0.2986 0.078 Uiso 0.600(4) 1 calc PR B 2
C46B C 0.4836(5) 1.0857(11) 0.3893(5) 0.0521(8) Uiso 0.600(4) 1 d PD B 2
H46D H 0.5207 1.0613 0.4094 0.078 Uiso 0.600(4) 1 calc PR B 2
H46E H 0.4653 1.1009 0.4179 0.078 Uiso 0.600(4) 1 calc PR B 2
H46F H 0.4822 1.1695 0.3667 0.078 Uiso 0.600(4) 1 calc PR B 2
C47B C 0.5292(4) 0.7280(10) 0.3758(4) 0.0360(9) Uiso 0.600(4) 1 d PD B 2
H47B H 0.5345 0.6412 0.3987 0.043 Uiso 0.600(4) 1 calc PR B 2
C48B C 0.5295(5) 0.6875(12) 0.3145(4) 0.0521(8) Uiso 0.600(4) 1 d PD B 2
H48D H 0.5386 0.7676 0.2953 0.078 Uiso 0.600(4) 1 calc PR B 2
H48E H 0.4943 0.6538 0.2916 0.078 Uiso 0.600(4) 1 calc PR B 2
H48F H 0.5559 0.6153 0.3177 0.078 Uiso 0.600(4) 1 calc PR B 2
C49B C 0.5768(4) 0.8192(12) 0.4061(5) 0.0521(8) Uiso 0.600(4) 1 d PD B 2
H49D H 0.6097 0.7684 0.4110 0.078 Uiso 0.600(4) 1 calc PR B 2
H49E H 0.5750 0.8468 0.4442 0.078 Uiso 0.600(4) 1 calc PR B 2
H49F H 0.5760 0.9008 0.3824 0.078 Uiso 0.600(4) 1 calc PR B 2
C50 C 0.3448(2) 0.7766(6) 0.3423(2) 0.0296(11) Uani 1 1 d . . .

loop_
_atom_site_aniso_label
_atom_site_aniso_U_11
_atom_site_aniso_U_22
_atom_site_aniso_U_33
_atom_site_aniso_U_23
_atom_site_aniso_U_13
_atom_site_aniso_U_12
Os1 0.01836(9) 0.02490(9) 0.02144(9) 0.00330(7) 0.00617(7) -0.00163(7)
Os2 0.01836(9) 0.02078(9) 0.03042(11) -0.00008(8) 0.00347(7) -0.00106(7)
P1 0.0184(6) 0.0447(8) 0.0208(6) 0.0075(5) 0.0082(5) 0.0050(5)
P2 0.0274(7) 0.0208(6) 0.0302(7) 0.0032(5) 0.0059(5) 0.0035(5)
P3 0.0243(6) 0.0278(7) 0.0281(7) -0.0010(5) 0.0030(5) -0.0074(5)
P4 0.0221(6) 0.0241(6) 0.0252(6) -0.0005(5) 0.0052(5) -0.0035(5)
O1 0.038(2) 0.045(2) 0.0255(19) -0.0017(16) 0.0128(16) -0.0080(18)
O2 0.041(2) 0.044(2) 0.030(2) 0.0047(17) 0.0178(17) 0.0020(18)
O3 0.054(3) 0.064(3) 0.051(3) 0.007(2) 0.021(2) -0.028(2)
O4 0.040(2) 0.0315(19) 0.0234(18) 0.0005(15) 0.0151(16) 0.0036(16)
O5 0.038(2) 0.063(3) 0.035(2) 0.001(2) 0.0221(19) 0.005(2)
O6 0.030(2) 0.055(3) 0.051(3) -0.018(2) 0.0168(19) 0.0043(19)
B1 0.019(3) 0.038(3) 0.027(3) 0.003(2) 0.006(2) 0.003(2)
B2 0.031(3) 0.031(3) 0.039(4) -0.002(3) 0.006(3) 0.001(3)
B3 0.033(3) 0.029(3) 0.031(3) -0.006(2) 0.016(3) -0.004(2)
B4 0.042(5) 0.035(4) 0.127(10) -0.004(5) -0.027(5) 0.004(4)
C1 0.034(3) 0.050(3) 0.023(3) 0.002(2) 0.004(2) 0.014(3)
C2 0.046(4) 0.047(4) 0.035(3) -0.006(3) 0.000(3) 0.013(3)
C3 0.052(4) 0.062(4) 0.029(3) -0.012(3) 0.000(3) 0.028(4)
C4 0.058(4) 0.076(5) 0.027(3) 0.004(3) 0.010(3) 0.039(4)
C5 0.053(4) 0.059(4) 0.038(3) 0.010(3) 0.021(3) 0.018(3)
C6 0.033(3) 0.053(4) 0.026(3) 0.005(2) 0.010(2) 0.019(3)
C7 0.051(4) 0.032(3) 0.032(3) 0.008(2) 0.005(3) 0.015(3)
C8 0.103(7) 0.047(4) 0.032(3) -0.001(3) -0.006(4) 0.011(4)
C9 0.071(5) 0.071(5) 0.037(4) 0.025(3) 0.026(3) 0.022(4)
C10 0.047(3) 0.025(3) 0.047(3) -0.003(2) 0.022(3) 0.000(2)
C16 0.026(3) 0.052(4) 0.027(3) 0.006(2) 0.010(2) 0.007(2)
C17 0.039(3) 0.068(4) 0.027(3) 0.013(3) 0.017(3) 0.004(3)
C18 0.041(3) 0.058(4) 0.034(3) -0.003(3) 0.013(3) 0.010(3)
C19 0.022(3) 0.072(4) 0.028(3) -0.003(3) 0.003(2) -0.004(3)
C20 0.024(3) 0.101(6) 0.034(3) 0.004(3) 0.008(2) 0.001(3)
C21 0.034(3) 0.098(6) 0.025(3) -0.003(3) 0.002(3) 0.010(4)
C22 0.034(3) 0.045(3) 0.036(3) 0.016(3) 0.014(2) 0.013(3)
C23 0.055(4) 0.074(5) 0.057(4) 0.031(4) 0.034(4) 0.039(4)
C24 0.048(4) 0.049(4) 0.042(3) 0.024(3) 0.026(3) 0.016(3)
C25 0.031(3) 0.045(3) 0.029(3) 0.005(2) 0.008(2) -0.009(2)
C26 0.046(3) 0.038(3) 0.026(3) -0.005(2) 0.011(2) -0.018(3)
C27 0.070(5) 0.044(4) 0.033(3) 0.002(3) 0.007(3) -0.015(3)
C28 0.081(6) 0.068(5) 0.025(3) 0.007(3) -0.003(3) -0.041(4)
C29 0.084(6) 0.131(9) 0.028(4) -0.009(5) 0.024(4) -0.052(6)
C30 0.060(5) 0.118(7) 0.039(4) -0.009(4) 0.030(4) -0.017(5)
C31 0.052(4) 0.060(4) 0.033(3) -0.007(3) 0.021(3) -0.021(3)
C32 0.022(2) 0.040(3) 0.029(3) -0.009(2) 0.004(2) -0.003(2)
C33 0.035(3) 0.050(4) 0.032(3) -0.001(3) 0.001(2) 0.000(3)
C34 0.026(3) 0.066(4) 0.040(3) -0.016(3) 0.010(3) -0.012(3)
C35 0.055(4) 0.046(4) 0.030(3) 0.002(3) 0.009(3) -0.027(3)
C36 0.063(4) 0.070(5) 0.034(3) -0.012(3) 0.022(3) -0.041(4)
C37 0.086(6) 0.052(4) 0.053(4) 0.020(4) -0.008(4) -0.025(4)
C38 0.032(3) 0.029(3) 0.054(4) -0.011(3) 0.005(3) -0.005(2)
C39 0.038(3) 0.043(4) 0.066(4) -0.021(3) 0.020(3) -0.005(3)
C40 0.050(4) 0.039(4) 0.069(5) -0.015(3) 0.014(4) -0.016(3)
C50 0.025(3) 0.038(3) 0.027(3) -0.004(2) 0.010(2) -0.008(2)

loop_
_atom_type_symbol
_atom_type_description
_atom_type_scat_dispersion_real
_atom_type_scat_dispersion_imag
_atom_type_scat_source
C C 0.0033 0.0016 'International Tables Vol C Tables 4.2.6.8 and 6.1.1.4'
H H 0.0000 0.0000 'International Tables Vol C Tables 4.2.6.8 and 6.1.1.4'
B B 0.0013 0.0007 'International Tables Vol C Tables 4.2.6.8 and 6.1.1.4'
O O 0.0106 0.0060 'International Tables Vol C Tables 4.2.6.8 and 6.1.1.4'
P P 0.1023 0.0942 'International Tables Vol C Tables 4.2.6.8 and 6.1.1.4'
Os Os -1.2165 7.6030 'International Tables Vol C Tables 4.2.6.8 and 6.1.1.4'

loop_
_geom_angle_atom_site_label_1
_geom_angle_atom_site_label_2
_geom_angle_atom_site_label_3
_geom_angle
C25 Os1 B1 84.9(2)
C25 Os1 B2 147.4(2)
B1 Os1 B2 127.6(2)
C25 Os1 P1 88.03(19)
B1 Os1 P1 93.38(16)
B2 Os1 P1 87.89(16)
C25 Os1 P2 91.38(19)
B1 Os1 P2 90.06(16)
B2 Os1 P2 90.73(16)
P1 Os1 P2 176.45(5)
C25 Os1 H2A 176.7(16)
B1 Os1 H2A 97.0(15)
B2 Os1 H2A 30.6(15)
P1 Os1 H2A 89.2(16)
P2 Os1 H2A 91.3(16)
C25 Os1 H2B 114.4(14)
B1 Os1 H2B 160.7(14)
B2 Os1 H2B 33.2(14)
P1 Os1 H2B 88.0(15)
P2 Os1 H2B 89.1(15)
H2A Os1 H2B 64(2)
C50 Os2 B3 84.5(2)
C50 Os2 B4 149.9(4)
B3 Os2 B4 125.6(4)
C50 Os2 P4 89.80(16)
B3 Os2 P4 93.39(17)
B4 Os2 P4 89.1(2)
C50 Os2 P3 87.88(16)
B3 Os2 P3 94.46(17)
B4 Os2 P3 88.9(2)
P4 Os2 P3 171.57(5)
C50 Os2 H4A 175.6(8)
B3 Os2 H4A 91.3(5)
B4 Os2 H4A 34.4(4)
P4 Os2 H4A 92(2)
P3 Os2 H4A 91(2)
C50 Os2 H4B 117.2(10)
B3 Os2 H4B 158.1(11)
B4 Os2 H4B 32.8(9)
P4 Os2 H4B 84(3)
P3 Os2 H4B 89(3)
H4A Os2 H4B 67.1(10)
C22 P1 C16 103.1(3)
C22 P1 C19 109.1(3)
C16 P1 C19 101.4(3)
C22 P1 Os1 116.36(18)
C16 P1 Os1 112.79(18)
C19 P1 Os1 112.7(2)
C13A P2 C7 104.0(5)
C13A P2 C10 103.6(6)
C7 P2 C10 104.3(3)
C13A P2 C13B 5.1(9)
C7 P2 C13B 103.2(3)
C10 P2 C13B 108.7(5)
C13A P2 Os1 115.1(4)
C7 P2 Os1 113.1(2)
C10 P2 Os1 115.4(2)
C13B P2 Os1 111.3(3)
C38 P3 C32 109.4(3)
C38 P3 C35 102.9(3)
C32 P3 C35 101.8(3)
C38 P3 Os2 116.12(19)
C32 P3 Os2 113.30(18)
C35 P3 Os2 111.99(19)
C44B P4 C41A 116.2(5)
C44B P4 C47B 109.8(4)
C41A P4 C47B 83.9(5)
C44B P4 C44A 15.9(4)
C41A P4 C44A 102.1(6)
C47B P4 C44A 117.4(5)
C44B P4 C41B 100.0(4)
C41A P4 C41B 20.4(4)
C47B P4 C41B 101.4(4)
C44A P4 C41B 84.7(5)
C44B P4 C47A 91.8(5)
C41A P4 C47A 103.0(5)
C47B P4 C47A 21.7(4)
C44A P4 C47A 102.8(6)
C41B P4 C47A 117.7(5)
C44B P4 Os2 115.5(3)
C41A P4 Os2 111.6(4)
C47B P4 Os2 115.9(3)
C44A P4 Os2 118.5(5)
C41B P4 Os2 112.2(3)
C47A P4 Os2 116.7(4)
C1 O1 B1 107.8(4)
C6 O2 B1 107.5(5)
C26 O4 B3 106.6(4)
C31 O5 B3 107.0(5)
O2 B1 O1 107.0(5)
O2 B1 Os1 123.5(4)
O1 B1 Os1 129.4(4)
Os1 B2 H2A 48(3)
Os1 B2 H2B 52(3)
H2A B2 H2B 100(4)
Os1 B2 H2C 127(3)
H2A B2 H2C 115(3)
H2B B2 H2C 110(3)
Os1 B2 H2D 123(3)
H2A B2 H2D 113(3)
H2B B2 H2D 108(3)
H2C B2 H2D 110(4)
O4 B3 O5 107.0(5)
O4 B3 Os2 130.0(4)
O5 B3 Os2 123.0(4)
Os2 B4 H4A 54(4)
Os2 B4 H4B 42(4)
H4A B4 H4B 95(5)
Os2 B4 H4D 121(5)
H4A B4 H4D 111(4)
H4B B4 H4D 112(4)
Os2 B4 H4C 125(5)
H4A B4 H4C 111(4)
H4B B4 H4C 111(4)
H4D B4 H4C 115(7)
O1 C1 C6 108.7(5)
O1 C1 C2 129.3(6)
C6 C1 C2 121.9(6)
C1 C2 C3 116.0(7)
C1 C2 H2 122.0
C3 C2 H2 122.0
C4 C3 C2 122.8(6)
C4 C3 H3 118.6
C2 C3 H3 118.6
C3 C4 C5 120.7(6)
C3 C4 H4 119.6
C5 C4 H4 119.6
C6 C5 C4 117.6(7)
C6 C5 H5 121.2
C4 C5 H5 121.2
C5 C6 O2 130.0(6)
C5 C6 C1 121.0(6)
O2 C6 C1 108.9(5)
C8 C7 C9 110.3(6)
C8 C7 P2 112.9(4)
C9 C7 P2 111.4(4)
C8 C7 H7 107.3
C9 C7 H7 107.3
P2 C7 H7 107.3
C7 C8 H8A 109.5
C7 C8 H8B 109.5
H8A C8 H8B 109.5
C7 C8 H8C 109.5
H8A C8 H8C 109.5
H8B C8 H8C 109.5
C7 C9 H9A 109.5
C7 C9 H9B 109.5
H9A C9 H9B 109.5
C7 C9 H9C 109.5
H9A C9 H9C 109.5
H9B C9 H9C 109.5
C12B C10 C12A 108.8(9)
C12B C10 C11B 109.8(8)
C12A C10 C11B 88.5(9)
C12B C10 C11A 84.6(9)
C12A C10 C11A 107.5(10)
C11B C10 C11A 27.6(7)
C12B C10 P2 116.6(6)
C12A C10 P2 116.1(8)
C11B C10 P2 113.5(6)
C11A C10 P2 118.9(8)
C12B C10 H10A 19.7
C12A C10 H10A 104.2
C11B C10 H10A 129.5
C11A C10 H10A 104.2
P2 C10 H10A 104.2
C12B C10 H10B 105.2
C12A C10 H10B 17.1
C11B C10 H10B 105.2
C11A C10 H10B 124.3
P2 C10 H10B 105.2
H10A C10 H10B 95.4
C10 C11A H11A 109.5
C10 C11A H11B 109.5
C10 C11A H11C 109.5
C10 C12A H12A 109.5
C10 C12A H12B 109.5
C10 C12A H12C 109.5
C10 C11B H11D 109.5
C10 C11B H11E 109.5
H11D C11B H11E 109.5
C10 C11B H11F 109.5
H11D C11B H11F 109.5
H11E C11B H11F 109.5
C10 C12B H12D 109.5
C10 C12B H12E 109.5
H12D C12B H12E 109.5
C10 C12B H12F 109.5
H12D C12B H12F 109.5
H12E C12B H12F 109.5
C14A C13A C15A 111.4(10)
C14A C13A P2 118.5(14)
C15A C13A P2 115.2(12)
C14A C13A H13A 103.1
C15A C13A H13A 103.1
P2 C13A H13A 103.1
C15B C13B C14B 110.2(7)
C15B C13B P2 110.8(11)
C14B C13B P2 115.5(9)
C15B C13B H13B 106.6
C14B C13B H13B 106.6
P2 C13B H13B 106.6
C13B C14B H14D 109.5
C13B C14B H14E 109.5
H14D C14B H14E 109.5
C13B C14B H14F 109.5
H14D C14B H14F 109.5
H14E C14B H14F 109.5
C13B C15B H15D 109.5
C13B C15B H15E 109.5
H15D C15B H15E 109.5
C13B C15B H15F 109.5
H15D C15B H15F 109.5
H15E C15B H15F 109.5
C17 C16 C18 109.6(5)
C17 C16 P1 110.4(4)
C18 C16 P1 115.3(4)
C17 C16 H16 107.1
C18 C16 H16 107.1
P1 C16 H16 107.1
C16 C17 H17A 109.5
C16 C17 H17B 109.5
H17A C17 H17B 109.5
C16 C17 H17C 109.5
H17A C17 H17C 109.5
H17B C17 H17C 109.5
C16 C18 H18A 109.5
C16 C18 H18B 109.5
H18A C18 H18B 109.5
C16 C18 H18C 109.5
H18A C18 H18C 109.5
H18B C18 H18C 109.5
C21 C19 C20 108.4(5)
C21 C19 P1 112.2(4)
C20 C19 P1 117.0(5)
C21 C19 H19 106.2
C20 C19 H19 106.2
P1 C19 H19 106.2
C19 C20 H20A 109.5
C19 C20 H20B 109.5
H20A C20 H20B 109.5
C19 C20 H20C 109.5
H20A C20 H20C 109.5
H20B C20 H20C 109.5
C19 C21 H21A 109.5
C19 C21 H21B 109.5
H21A C21 H21B 109.5
C19 C21 H21C 109.5
H21A C21 H21C 109.5
H21B C21 H21C 109.5
C23 C22 C24 109.7(5)
C23 C22 P1 116.4(4)
C24 C22 P1 114.3(4)
C23 C22 H22 105.1
C24 C22 H22 105.1
P1 C22 H22 105.1
C22 C23 H23A 109.5
C22 C23 H23B 109.5
H23A C23 H23B 109.5
C22 C23 H23C 109.5
H23A C23 H23C 109.5
H23B C23 H23C 109.5
C22 C24 H24A 109.5
C22 C24 H24B 109.5
H24A C24 H24B 109.5
C22 C24 H24C 109.5
H24A C24 H24C 109.5
H24B C24 H24C 109.5
O3 C25 Os1 178.8(6)
C27 C26 C31 122.4(6)
C27 C26 O4 128.4(6)
C31 C26 O4 109.1(5)
C26 C27 C28 116.9(7)
C26 C27 H27 121.5
C28 C27 H27 121.5
C29 C28 C27 120.6(7)
C29 C28 H28 119.7
C27 C28 H28 119.7
C28 C29 C30 121.7(7)
C28 C29 H29 119.2
C30 C29 H29 119.2
C31 C30 C29 118.0(8)
C31 C30 H30 121.0
C29 C30 H30 121.0
O5 C31 C30 129.5(7)
O5 C31 C26 110.1(5)
C30 C31 C26 120.3(7)
C33 C32 C34 109.0(4)
C33 C32 P3 112.5(4)
C34 C32 P3 116.6(4)
C33 C32 H32 106.0
C34 C32 H32 106.0
P3 C32 H32 106.0
C32 C33 H33A 109.5
C32 C33 H33B 109.5
H33A C33 H33B 109.5
C32 C33 H33C 109.5
H33A C33 H33C 109.5
H33B C33 H33C 109.5
C32 C34 H34A 109.5
C32 C34 H34B 109.5
H34A C34 H34B 109.5
C32 C34 H34C 109.5
H34A C34 H34C 109.5
H34B C34 H34C 109.5
C37 C35 C36 110.5(6)
C37 C35 P3 115.3(6)
C36 C35 P3 111.0(4)
C37 C35 H35 106.5
C36 C35 H35 106.5
P3 C35 H35 106.5
C35 C36 H36A 109.5
C35 C36 H36B 109.5
H36A C36 H36B 109.5
C35 C36 H36C 109.5
H36A C36 H36C 109.5
H36B C36 H36C 109.5
C35 C37 H37A 109.5
C35 C37 H37B 109.5
H37A C37 H37B 109.5
C35 C37 H37C 109.5
H37A C37 H37C 109.5
H37B C37 H37C 109.5
C39 C38 C40 110.7(5)
C39 C38 P3 114.3(4)
C40 C38 P3 115.3(4)
C39 C38 H38 105.1
C40 C38 H38 105.1
P3 C38 H38 105.1
C38 C39 H39A 109.5
C38 C39 H39B 109.5
H39A C39 H39B 109.5
C38 C39 H39C 109.5
H39A C39 H39C 109.5
H39B C39 H39C 109.5
C38 C40 H40A 109.5
C38 C40 H40B 109.5
H40A C40 H40B 109.5
C38 C40 H40C 109.5
H40A C40 H40C 109.5
H40B C40 H40C 109.5
C43A C41A C42A 106.7(12)
C43A C41A P4 111.5(10)
C42A C41A P4 116.1(11)
C43A C41A H41A 107.4
C42A C41A H41A 107.4
P4 C41A H41A 107.4
C46A C44A C45A 110.1(13)
C46A C44A P4 113.2(10)
C45A C44A P4 115.6(10)
C46A C44A H44A 105.7
C45A C44A H44A 105.7
P4 C44A H44A 105.7
C48A C47A C49A 108.8(13)
C48A C47A P4 112.3(10)
C49A C47A P4 112.3(11)
C48A C47A H47A 107.7
C49A C47A H47A 107.7
P4 C47A H47A 107.7
C43B C41B C42B 107.2(8)
C43B C41B P4 114.6(7)
C42B C41B P4 113.4(7)
C43B C41B H41B 107.1
C42B C41B H41B 107.1
P4 C41B H41B 107.1
C41B C42B H42D 109.5
C41B C42B H42E 109.5
H42D C42B H42E 109.5
C41B C42B H42F 109.5
H42D C42B H42F 109.5
H42E C42B H42F 109.5
C41B C43B H43D 109.5
C41B C43B H43E 109.5
H43D C43B H43E 109.5
C41B C43B H43F 109.5
H43D C43B H43F 109.5
H43E C43B H43F 109.5
C45B C44B C46B 108.0(9)
C45B C44B P4 113.4(7)
C46B C44B P4 120.8(7)
C45B C44B H44B 104.3
C46B C44B H44B 104.3
P4 C44B H44B 104.3
C44B C45B H45D 109.5
C44B C45B H45E 109.5
H45D C45B H45E 109.5
C44B C45B H45F 109.5
H45D C45B H45F 109.5
H45E C45B H45F 109.5
C44B C46B H46D 109.5
C44B C46B H46E 109.5
H46D C46B H46E 109.5
C44B C46B H46F 109.5
H46D C46B H46F 109.5
H46E C46B H46F 109.5
C49B C47B C48B 110.7(9)
C49B C47B P4 116.1(7)
C48B C47B P4 111.0(7)
C49B C47B H47B 106.1
C48B C47B H47B 106.1
P4 C47B H47B 106.1
C47B C48B H48D 109.5
C47B C48B H48E 109.5
H48D C48B H48E 109.5
C47B C48B H48F 109.5
H48D C48B H48F 109.5
H48E C48B H48F 109.5
C47B C49B H49D 109.5
C47B C49B H49E 109.5
H49D C49B H49E 109.5
C47B C49B H49F 109.5
H49D C49B H49F 109.5
H49E C49B H49F 109.5
O6 C50 Os2 178.6(5)

loop_
_geom_bond_atom_site_label_1
_geom_bond_atom_site_label_2
_geom_bond_distance
Os1 C25 1.857(6)
Os1 B1 2.067(6)
Os1 B2 2.313(7)
Os1 P1 2.3926(13)
Os1 P2 2.3973(13)
Os1 H2A 1.75(6)
Os1 H2B 1.83(6)
Os2 C50 1.838(6)
Os2 B3 2.045(6)
Os2 B4 2.304(9)
Os2 P4 2.3911(13)
Os2 P3 2.3953(13)
Os2 H4A 1.86(8)
Os2 H4B 1.59(8)
P1 C22 1.847(6)
P1 C16 1.870(5)
P1 C19 1.872(6)
P2 C13A 1.826(18)
P2 C7 1.863(6)
P2 C10 1.868(6)
P2 C13B 1.896(14)
P3 C38 1.847(6)
P3 C32 1.870(5)
P3 C35 1.870(6)
P4 C44B 1.808(10)
P4 C41A 1.813(14)
P4 C47B 1.844(9)
P4 C44A 1.873(15)
P4 C41B 1.913(10)
P4 C47A 1.925(14)
O1 C1 1.372(6)
O1 B1 1.419(7)
O2 C6 1.381(7)
O2 B1 1.409(7)
O3 C25 1.146(7)
O4 C26 1.387(6)
O4 B3 1.432(7)
O5 C31 1.366(8)
O5 B3 1.434(7)
O6 C50 1.159(6)
B2 H2A 1.20(4)
B2 H2B 1.27(4)
B2 H2C 1.10(5)
B2 H2D 1.12(5)
B4 H4A 1.301(10)
B4 H4B 1.296(10)
B4 H4D 1.04(6)
B4 H4C 1.05(6)
C1 C6 1.383(9)
C1 C2 1.384(8)
C2 C3 1.388(9)
C2 H2 0.9500
C3 C4 1.354(11)
C3 H3 0.9500
C4 C5 1.399(10)
C4 H4 0.9500
C5 C6 1.368(8)
C5 H5 0.9500
C7 C8 1.524(9)
C7 C9 1.543(10)
C7 H7 1.0000
C8 H8A 0.9800
C8 H8B 0.9800
C8 H8C 0.9800
C9 H9A 0.9800
C9 H9B 0.9800
C9 H9C 0.9800
C10 C12B 1.468(13)
C10 C12A 1.487(17)
C10 C11B 1.508(14)
C10 C11A 1.549(18)
C10 H10A 1.0000
C10 H10B 1.0000
C11A H11A 0.9800
C11A H11B 0.9800
C11A H11C 0.9800
C12A H12A 0.9800
C12A H12B 0.9800
C12A H12C 0.9800
C11B H11D 0.9800
C11B H11E 0.9800
C11B H11F 0.9800
C12B H12D 0.9800
C12B H12E 0.9800
C12B H12F 0.9800
C13A C14A 1.541(2)
C13A C15A 1.558(18)
C13A H13A 1.0000
C13B C15B 1.540(2)
C13B C14B 1.582(13)
C13B H13B 1.0000
C14A H14A 0.9800
C14A H14B 0.9800
C14A H14C 0.9800
C15A H15A 0.9800
C15A H15B 0.9800
C15A H15C 0.9800
C14B H14D 0.9800
C14B H14E 0.9800
C14B H14F 0.9800
C15B H15D 0.9800
C15B H15E 0.9800
C15B H15F 0.9800
C16 C17 1.525(8)
C16 C18 1.527(8)
C16 H16 1.0000
C17 H17A 0.9800
C17 H17B 0.9800
C17 H17C 0.9800
C18 H18A 0.9800
C18 H18B 0.9800
C18 H18C 0.9800
C19 C21 1.544(8)
C19 C20 1.550(8)
C19 H19 1.0000
C20 H20A 0.9800
C20 H20B 0.9800
C20 H20C 0.9800
C21 H21A 0.9800
C21 H21B 0.9800
C21 H21C 0.9800
C22 C23 1.532(8)
C22 C24 1.533(8)
C22 H22 1.0000
C23 H23A 0.9800
C23 H23B 0.9800
C23 H23C 0.9800
C24 H24A 0.9800
C24 H24B 0.9800
C24 H24C 0.9800
C26 C27 1.379(9)
C26 C31 1.380(9)
C27 C28 1.395(10)
C27 H27 0.9500
C28 C29 1.376(13)
C28 H28 0.9500
C29 C30 1.384(13)
C29 H29 0.9500
C30 C31 1.376(9)
C30 H30 0.9500
C32 C33 1.527(8)
C32 C34 1.541(7)
C32 H32 1.0000
C33 H33A 0.9800
C33 H33B 0.9800
C33 H33C 0.9800
C34 H34A 0.9800
C34 H34B 0.9800
C34 H34C 0.9800
C35 C37 1.519(10)
C35 C36 1.533(9)
C35 H35 1.0000
C36 H36A 0.9800
C36 H36B 0.9800
C36 H36C 0.9800
C37 H37A 0.9800
C37 H37B 0.9800
C37 H37C 0.9800
C38 C39 1.525(9)
C38 C40 1.532(8)
C38 H38 1.0000
C39 H39A 0.9800
C39 H39B 0.9800
C39 H39C 0.9800
C40 H40A 0.9800
C40 H40B 0.9800
C40 H40C 0.9800
C41A C43A 1.533(9)
C41A C42A 1.535(9)
C41A H41A 1.0000
C42A H42A 0.9800
C42A H42B 0.9800
C42A H42C 0.9800
C43A H43A 0.9800
C43A H43B 0.9800
C43A H43C 0.9800
C44A C46A 1.532(9)
C44A C45A 1.534(9)
C44A H44A 1.0000
C45A H45A 0.9800
C45A H45B 0.9800
C45A H45C 0.9800
C46A H46A 0.9800
C46A H46B 0.9800
C46A H46C 0.9800
C47A C48A 1.543(9)
C47A C49A 1.544(9)
C47A H47A 1.0000
C48A H48A 0.9800
C48A H48B 0.9800
C48A H48C 0.9800
C49A H49A 0.9800
C49A H49B 0.9800
C49A H49C 0.9800
C41B C43B 1.523(8)
C41B C42B 1.539(8)
C41B H41B 1.0000
C42B H42D 0.9800
C42B H42E 0.9800
C42B H42F 0.9800
C43B H43D 0.9800
C43B H43E 0.9800
C43B H43F 0.9800
C44B C45B 1.509(8)
C44B C46B 1.528(9)
C44B H44B 1.0000
C45B H45D 0.9800
C45B H45E 0.9800
C45B H45F 0.9800
C46B H46D 0.9800
C46B H46E 0.9800
C46B H46F 0.9800
C47B C49B 1.531(8)
C47B C48B 1.546(8)
C47B H47B 1.0000
C48B H48D 0.9800
C48B H48E 0.9800
C48B H48F 0.9800
C49B H49D 0.9800
C49B H49E 0.9800
C49B H49F 0.9800
